data_4348340
loop_
_publ_author_name
'Mart\'inez-Casado, Francisco J'
'Ramos-Riesco, Miguel'
'Rodr\'iguez-Cheda, Jos\'e A'
'Cucinotta, Fabio'
'Matesanz, Emilio'
'Miletto, Ivana'
'Gianotti, Enrica'
'Marchese, Leonardo'
'Mat\<ej, Zden\<ek'

_publ_section_title
;
 Unraveling the Decomposition Process of Lead(II) Acetate: Anhydrous
 Polymorphs, Hydrates, and Byproducts and Room Temperature
 Phosphorescence.
;
_journal_issue 17
_journal_name_full 'Inorganic chemistry'
_journal_page_first 8576
_journal_page_last 8586
_journal_paper_doi 10.1021/acs.inorgchem.6b01116
_journal_volume 55
_journal_year 2016
_chemical_formula_moiety 'C12 H18 O13 Pb4'
_chemical_formula_sum 'C12 H18 O13 Pb4'
_chemical_formula_weight 1199.02
_chemical_name_common 'Tetralead(II) oxo hexacetate'
_chemical_name_systematic
; 
 'Tetralead(II) oxo hexacetate'
;
_space_group_IT_number 15
_space_group_name_Hall '-C 2yc'
_space_group_name_H-M_alt 'C 1 2/c 1'
_symmetry_cell_setting monoclinic
_symmetry_space_group_name_H-M 'C 1 2/c 1'
_atom_sites_solution_hydrogens geom
_atom_sites_solution_primary direct
_atom_sites_solution_secondary difmap
_audit_creation_method SHELXL-97
_cell_angle_alpha 90.00
_cell_angle_beta 106.28(3)
_cell_angle_gamma 90.00
_cell_formula_units_Z 4
_cell_length_a 24.394(6)
_cell_length_b 6.7920(14)
_cell_length_c 13.872(3)
_cell_measurement_reflns_used 3886
_cell_measurement_temperature 100(2)
_cell_measurement_theta_max 28.000
_cell_measurement_theta_min 1.0
_cell_volume 2206.2(9)
_computing_cell_refinement 'DENZO-SMN (Otwinowski & Minor, 1997)'
_computing_data_collection 'CCD Server Software Huber'
_computing_data_reduction DENZO-SMN
_computing_molecular_graphics 'Mercury 1.4.2. and ORTEP-3 (Farrugia, 1997)'
_computing_publication_material 'SHELXL-97 (Sheldrick, 1997)'
_computing_structure_refinement 'SHELXL-97 (Sheldrick, 1997)'
_computing_structure_solution 'SHELXS-97 (Sheldrick, 1990)'
_diffrn_ambient_temperature 100(2)
_diffrn_detector_area_resol_mean 9.77
_diffrn_measured_fraction_theta_full 0.990
_diffrn_measured_fraction_theta_max 0.990
_diffrn_measurement_device_type ADSCq210rCCD-HUBER
_diffrn_measurement_method 'f\ scans'
_diffrn_radiation_monochromator Synchrotron
_diffrn_radiation_source Synchrotron
_diffrn_radiation_type Synchrotron
_diffrn_radiation_wavelength 0.75140
_diffrn_reflns_av_R_equivalents 0.0855
_diffrn_reflns_av_sigmaI/netI 0.0779
_diffrn_reflns_limit_h_max 29
_diffrn_reflns_limit_h_min -30
_diffrn_reflns_limit_k_max 8
_diffrn_reflns_limit_k_min 0
_diffrn_reflns_limit_l_max 17
_diffrn_reflns_limit_l_min -17
_diffrn_reflns_number 3886
_diffrn_reflns_theta_full 28.00
_diffrn_reflns_theta_max 28.00
_diffrn_reflns_theta_min 3.30
_exptl_absorpt_coefficient_mu 34.029
_exptl_absorpt_correction_T_max 0.0155
_exptl_absorpt_correction_T_min 0.0028
_exptl_absorpt_correction_type cylinder
_exptl_absorpt_process_details
;
Interpolation using  Int.Tab. Vol. C (1992) p. 523,Tab. 6.3.3.3
for values of muR in the range 0-2.5, and Int.Tab. Vol.II (1959)
p.302; Table 5.3.6 B for muR in the range 2.6-10.0.
The interpolation procedure of C.W.Dwiggins Jr (Acta Cryst.(1975)
A31,146-148) is used with some modification.
;
_exptl_crystal_colour Colourless
_exptl_crystal_density_diffrn 3.610
_exptl_crystal_density_method 'not measured'
_exptl_crystal_description flake
_exptl_crystal_F_000 2088
_exptl_crystal_size_max 0.150
_exptl_crystal_size_mid 0.100
_exptl_crystal_size_min 0.030
_exptl_crystal_size_rad 0.1500
_refine_diff_density_max 1.889
_refine_diff_density_min -2.359
_refine_diff_density_rms 0.334
_refine_ls_extinction_method none
_refine_ls_goodness_of_fit_ref 1.142
_refine_ls_hydrogen_treatment noref
_refine_ls_matrix_type full
_refine_ls_number_parameters 140
_refine_ls_number_reflns 2236
_refine_ls_number_restraints 12
_refine_ls_restrained_S_all 1.139
_refine_ls_R_factor_all 0.0819
_refine_ls_R_factor_gt 0.0771
_refine_ls_shift/su_max 0.000
_refine_ls_shift/su_mean 0.000
_refine_ls_structure_factor_coef Fsqd
_refine_ls_weighting_details 'calc w=1/[\s^2^(Fo^2^)+(0.1035P)^2^+86.0235P] where P=(Fo^2^+2Fc^2^)/3'
_refine_ls_weighting_scheme calc
_refine_ls_wR_factor_gt 0.2312
_refine_ls_wR_factor_ref 0.2362
_reflns_number_gt 1983
_reflns_number_total 2236
_reflns_threshold_expression >2sigma(I)
_cod_data_source_file ic6b01116_si_002.cif
_cod_data_source_block Pb4OAc6
_cod_depositor_comments
;
The following automatic conversions were performed:

data item '_symmetry_cell_setting' value 'Monoclinic' was changed to
'monoclinic' in accordance with the
/home/saulius/struct/COD-crude-data/automatic-downloads/DataCite-retrospective/ACS/depositions/lib/dictionaries/cif_core.dic
dictionary named 'cif_core.dic' version 2.4.2 last updated on
2011-04-26.

Automatic conversion script
Id: cif_fix_values 6909 2019-04-08 15:41:33Z antanas 
;
_cod_original_cell_volume 2206.2(8)
_cod_original_sg_symbol_H-M C2/c
_cod_database_code 4348340
_exptl_absorpt_correction_t_ave 0.0107
_shelx_f_squared_multiplier 1.000

loop_
_symmetry_equiv_pos_as_xyz
'x, y, z'
'-x, y, -z+1/2'
'x+1/2, y+1/2, z'
'-x+1/2, y+1/2, -z+1/2'
'-x, -y, -z'
'x, -y, z-1/2'
'-x+1/2, -y+1/2, -z'
'x+1/2, -y+1/2, z-1/2'

loop_
_atom_site_label
_atom_site_type_symbol
_atom_site_fract_x
_atom_site_fract_y
_atom_site_fract_z
_atom_site_U_iso_or_equiv
_atom_site_adp_type
_atom_site_occupancy
_atom_site_symmetry_multiplicity
_atom_site_calc_flag
_atom_site_refinement_flags
_atom_site_disorder_group
C1 C -0.0755(8) -0.006(3) 0.5694(14) 0.062(6) Uani 1 1 d D .
C2 C -0.1335(8) -0.063(4) 0.5108(16) 0.079(7) Uani 1 1 d D .
H2A H -0.1442 0.0120 0.4479 0.118 Uiso 1 1 calc R .
H2B H -0.1604 -0.0336 0.5497 0.118 Uiso 1 1 calc R .
H2C H -0.1344 -0.2039 0.4959 0.118 Uiso 1 1 calc R .
C3 C -0.0777(6) 0.521(2) 0.8558(12) 0.053(4) Uani 1 1 d D .
C4 C -0.1353(7) 0.588(3) 0.8545(18) 0.089(7) Uani 1 1 d D .
H4A H -0.1489 0.5106 0.9028 0.133 Uiso 1 1 calc R .
H4B H -0.1613 0.5699 0.7870 0.133 Uiso 1 1 calc R .
H4C H -0.1340 0.7275 0.8728 0.133 Uiso 1 1 calc R .
O1 O -0.0506(7) -0.120(2) 0.6444(12) 0.077(4) Uani 1 1 d . .
O2 O 0.0519(7) 0.125(2) 0.9664(11) 0.073(4) Uani 1 1 d . .
O3 O -0.0505(6) 0.606(2) 0.8037(10) 0.069(4) Uani 1 1 d D .
O4 O -0.0540(6) 0.3867(18) 0.9141(9) 0.078(4) Uani 1 1 d D .
O1O O 0.0000 0.247(3) 0.7500 0.065(5) Uani 1 2 d S .
O5 O 0.1224(6) 0.248(2) 0.8103(12) 0.082(4) Uani 1 1 d D .
Pb1 Pb 0.05032(13) 0.0423(3) 0.6784(2) 0.0545(9) Uani 0.52(2) 1 d P 1
Pb3 Pb 0.05101(11) 0.0099(15) 0.6797(3) 0.0862(18) Uani 0.48(2) 1 d P 2
Pb2 Pb 0.05100(13) 0.4577(3) 0.8713(2) 0.0561(9) Uani 0.52(2) 1 d P 1
Pb4 Pb 0.05063(10) 0.4900(14) 0.8721(3) 0.0828(17) Uani 0.48(2) 1 d P 2
O6A O 0.1783 0.4578 0.9203 0.093 Uiso 0.66(2) 1 d PD 1
C5A C 0.1669(8) 0.326(4) 0.860(2) 0.093(12) Uiso 0.66(2) 1 d PD 1
C6A C 0.2208(14) 0.2617 0.843(4) 0.137 Uiso 0.66(2) 1 d PD 1
H6A1 H 0.2130 0.1586 0.7913 0.206 Uiso 0.66(2) 1 calc PR 1
H6A2 H 0.2462 0.2097 0.9054 0.206 Uiso 0.66(2) 1 calc PR 1
H6A3 H 0.2392 0.3739 0.8200 0.206 Uiso 0.66(2) 1 calc PR 1
O6B O 0.177(2) 0.056(6) 0.762(4) 0.100(18) Uiso 0.34(2) 1 d PD 2
C5B C 0.1707(6) 0.188(4) 0.816(2) 0.055(12) Uiso 0.34(2) 1 d PD 2
C6B C 0.2279 0.2504 0.8805 0.130 Uiso 0.34(2) 1 d PD 2
H6B1 H 0.2231 0.3594 0.9238 0.195 Uiso 0.34(2) 1 calc PR 2
H6B2 H 0.2516 0.2936 0.8380 0.195 Uiso 0.34(2) 1 calc PR 2
H6B3 H 0.2464 0.1394 0.9222 0.195 Uiso 0.34(2) 1 calc PR 2

loop_
_atom_site_aniso_label
_atom_site_aniso_U_11
_atom_site_aniso_U_22
_atom_site_aniso_U_33
_atom_site_aniso_U_23
_atom_site_aniso_U_13
_atom_site_aniso_U_12
C1 0.115(18) 0.031(7) 0.060(12) -0.002(8) 0.055(12) 0.003(9)
C2 0.073(13) 0.11(2) 0.064(12) -0.009(13) 0.040(11) 0.012(13)
C3 0.062(10) 0.053(10) 0.045(9) 0.016(8) 0.016(8) 0.006(8)
C4 0.103(18) 0.065(14) 0.094(17) -0.021(14) 0.021(14) 0.005(13)
O1 0.115(12) 0.042(7) 0.076(10) 0.008(7) 0.031(9) 0.008(8)
O2 0.119(12) 0.050(8) 0.064(8) -0.001(7) 0.046(8) -0.002(8)
O3 0.121(12) 0.044(7) 0.056(7) 0.009(6) 0.045(8) 0.000(7)
O4 0.139(13) 0.049(8) 0.063(8) -0.010(7) 0.058(9) -0.021(9)
O1O 0.091(13) 0.046(9) 0.072(11) 0.000 0.046(10) 0.000
O5 0.081(9) 0.079(10) 0.090(10) 0.006(9) 0.030(8) 0.001(8)
Pb1 0.111(2) 0.0218(18) 0.0447(13) -0.0002(5) 0.0444(14) 0.0031(6)
Pb3 0.0396(17) 0.158(5) 0.060(2) -0.0083(17) 0.0118(12) -0.0030(13)
Pb2 0.114(3) 0.0213(18) 0.0420(13) -0.0036(5) 0.0369(14) -0.0032(6)
Pb4 0.0400(17) 0.152(4) 0.0502(19) 0.0046(16) 0.0028(11) -0.0034(12)

loop_
_atom_type_symbol
_atom_type_description
_atom_type_scat_dispersion_real
_atom_type_scat_dispersion_imag
_atom_type_scat_source
C C 0.0033 0.0016 'International Tables Vol C Tables 4.2.6.8 and 6.1.1.4'
H H 0.0000 0.0000 'International Tables Vol C Tables 4.2.6.8 and 6.1.1.4'
O O 0.0106 0.0060 'International Tables Vol C Tables 4.2.6.8 and 6.1.1.4'
Pb Pb -3.3944 10.1111 'International Tables Vol C Tables 4.2.6.8 and 6.1.1.4'

loop_
_geom_angle_atom_site_label_1
_geom_angle_atom_site_label_2
_geom_angle_atom_site_label_3
_geom_angle
_geom_angle_site_symmetry_1
_geom_angle_site_symmetry_3
O2 C1 O1 125.5(19) 2_556 .
O2 C1 C2 116.8(19) 2_556 .
O1 C1 C2 116.7(18) . .
O4 C3 O3 119.1(13) . .
O4 C3 C4 120.0(10) . .
O3 C3 C4 120.8(10) . .
C1 O1 Pb3 99.2(12) . .
C1 O1 Pb3 115.2(12) . 2_556
Pb3 O1 Pb3 87.8(6) . 2_556
C1 O1 Pb1 95.7(12) . .
Pb3 O1 Pb1 4.6(2) . .
Pb3 O1 Pb1 86.5(5) 2_556 .
C1 O1 Pb4 122.2(13) . 2_546
Pb3 O1 Pb4 109.8(6) . 2_546
Pb3 O1 Pb4 114.8(6) 2_556 2_546
Pb1 O1 Pb4 114.4(6) . 2_546
C1 O1 Pb1 111.6(11) . 2_556
Pb3 O1 Pb1 86.0(5) . 2_556
Pb3 O1 Pb1 4.3(2) 2_556 2_556
Pb1 O1 Pb1 84.4(5) . 2_556
Pb4 O1 Pb1 119.1(6) 2_546 2_556
C1 O2 Pb2 111.0(11) 2_556 .
C3 O3 Pb4 105.2(10) . .
C3 O3 Pb4 123.3(13) . 2_556
Pb4 O3 Pb4 90.1(5) . 2_556
C3 O3 Pb2 102.7(10) . .
Pb4 O3 Pb2 4.6(2) . .
Pb4 O3 Pb2 88.3(4) 2_556 .
C3 O3 Pb2 119.5(13) . 2_556
Pb4 O3 Pb2 88.8(4) . 2_556
Pb4 O3 Pb2 4.7(2) 2_556 2_556
Pb2 O3 Pb2 86.7(4) . 2_556
C3 O3 Pb3 113.2(11) . 2_566
Pb4 O3 Pb3 107.9(6) . 2_566
Pb4 O3 Pb3 112.8(5) 2_556 2_566
Pb2 O3 Pb3 112.5(5) . 2_566
Pb2 O3 Pb3 117.4(4) 2_556 2_566
C3 O4 Pb1 113.6(12) . 2_556
Pb1 O1O Pb1 104.1(8) . 2_556
Pb1 O1O Pb2 108.13(9) . 2_556
Pb1 O1O Pb2 117.18(11) 2_556 2_556
Pb1 O1O Pb2 117.18(11) . .
Pb1 O1O Pb2 108.13(9) 2_556 .
Pb2 O1O Pb2 102.8(7) 2_556 .
Pb1 O1O Pb3 4.2(2) . .
Pb1 O1O Pb3 99.9(7) 2_556 .
Pb2 O1O Pb3 110.90(16) 2_556 .
Pb2 O1O Pb3 118.69(13) . .
Pb1 O1O Pb3 99.9(7) . 2_556
Pb1 O1O Pb3 4.2(2) 2_556 2_556
Pb2 O1O Pb3 118.69(13) 2_556 2_556
Pb2 O1O Pb3 110.90(16) . 2_556
Pb3 O1O Pb3 95.8(8) . 2_556
Pb1 O1O Pb4 110.07(14) . 2_556
Pb1 O1O Pb4 119.33(14) 2_556 2_556
Pb2 O1O Pb4 4.00(19) 2_556 2_556
Pb2 O1O Pb4 98.8(7) . 2_556
Pb3 O1O Pb4 113.03(19) . 2_556
Pb3 O1O Pb4 121.09(16) 2_556 2_556
Pb1 O1O Pb4 119.33(14) . .
Pb1 O1O Pb4 110.07(14) 2_556 .
Pb2 O1O Pb4 98.8(7) 2_556 .
Pb2 O1O Pb4 4.00(19) . .
Pb3 O1O Pb4 121.09(16) . .
Pb3 O1O Pb4 113.03(19) 2_556 .
Pb4 O1O Pb4 94.8(7) 2_556 .
C5A O5 C5B 55.4(14) . .
C5A O5 Pb2 98.6(14) . .
C5B O5 Pb2 153.1(16) . .
C5A O5 Pb1 162.7(14) . .
C5B O5 Pb1 108.2(14) . .
Pb2 O5 Pb1 98.3(5) . .
C5A O5 Pb3 160.8(13) . .
C5B O5 Pb3 105.5(14) . .
Pb2 O5 Pb3 100.6(5) . .
Pb1 O5 Pb3 4.19(19) . .
C5A O5 Pb4 96.2(13) . .
C5B O5 Pb4 151.3(16) . .
Pb2 O5 Pb4 3.71(17) . .
Pb1 O5 Pb4 100.4(5) . .
Pb3 O5 Pb4 103.0(5) . .
O1O Pb1 O5 72.5(4) . .
O1O Pb1 O1 74.9(5) . .
O5 Pb1 O1 141.3(5) . .
O1O Pb1 O4 76.6(5) . 2_556
O5 Pb1 O4 76.0(4) . 2_556
O1 Pb1 O4 115.9(5) . 2_556
O1O Pb1 O1 73.3(4) . 2_556
O5 Pb1 O1 75.3(5) . 2_556
O1 Pb1 O1 75.7(6) . 2_556
O4 Pb1 O1 143.3(4) 2_556 2_556
O1O Pb1 Pb1 38.0(4) . 2_556
O5 Pb1 Pb1 92.5(3) . 2_556
O1 Pb1 Pb1 48.7(4) . 2_556
O4 Pb1 Pb1 112.8(3) 2_556 2_556
O1 Pb1 Pb1 46.9(4) 2_556 2_556
O1O Pb1 Pb2 36.2(2) . 2_556
O5 Pb1 Pb2 90.3(4) . 2_556
O1 Pb1 Pb2 75.0(3) . 2_556
O4 Pb1 Pb2 49.7(3) 2_556 2_556
O1 Pb1 Pb2 108.3(4) 2_556 2_556
Pb1 Pb1 Pb2 64.78(7) 2_556 2_556
O1O Pb3 O1 73.9(4) . .
O1O Pb3 O1 73.0(4) . 2_556
O1 Pb3 O1 78.6(6) . 2_556
O1O Pb3 O5 68.5(4) . .
O1 Pb3 O5 138.9(5) . .
O1 Pb3 O5 75.1(5) 2_556 .
O1O Pb3 O3 128.3(4) . 2_546
O1 Pb3 O3 69.1(5) . 2_546
O1 Pb3 O3 65.3(5) 2_556 2_546
O5 Pb3 O3 124.3(5) . 2_546
O1O Pb3 Pb3 42.1(4) . 2_556
O1 Pb3 Pb3 46.7(4) . 2_556
O1 Pb3 Pb3 45.5(4) 2_556 2_556
O5 Pb3 Pb3 93.0(3) . 2_556
O3 Pb3 Pb3 86.2(2) 2_546 2_556
O1O Pb2 O5 72.0(4) . .
O1O Pb2 O3 73.1(4) . .
O5 Pb2 O3 139.7(5) . .
O1O Pb2 O2 75.9(5) . .
O5 Pb2 O2 77.1(5) . .
O3 Pb2 O2 113.0(5) . .
O1O Pb2 O3 72.5(4) . 2_556
O5 Pb2 O3 74.7(4) . 2_556
O3 Pb2 O3 76.1(4) . 2_556
O2 Pb2 O3 142.7(4) . 2_556
O1O Pb2 Pb2 38.6(4) . 2_556
O5 Pb2 Pb2 92.7(3) . 2_556
O3 Pb2 Pb2 47.0(3) . 2_556
O2 Pb2 Pb2 112.3(4) . 2_556
O3 Pb2 Pb2 46.3(3) 2_556 2_556
O1O Pb2 Pb1 35.6(2) . 2_556
O5 Pb2 Pb1 89.8(3) . 2_556
O3 Pb2 Pb1 73.0(3) . 2_556
O2 Pb2 Pb1 48.9(4) . 2_556
O3 Pb2 Pb1 106.9(3) 2_556 2_556
Pb2 Pb2 Pb1 64.62(8) 2_556 2_556
O1O Pb4 O3 72.4(4) . .
O1O Pb4 O3 71.4(4) . 2_556
O3 Pb4 O3 78.8(4) . 2_556
O1O Pb4 O1 128.8(5) . 2_566
O3 Pb4 O1 71.2(5) . 2_566
O3 Pb4 O1 67.2(5) 2_556 2_566
O1O Pb4 O5 67.5(4) . .
O3 Pb4 O5 136.5(5) . .
O3 Pb4 O5 73.4(4) 2_556 .
O1 Pb4 O5 124.1(5) 2_566 .
O1O Pb4 Pb4 42.6(4) . 2_556
O3 Pb4 Pb4 45.5(3) . 2_556
O3 Pb4 Pb4 44.3(4) 2_556 2_556
O1 Pb4 Pb4 86.3(4) 2_566 2_556
O5 Pb4 Pb4 92.1(3) . 2_556
O6A C5A O5 135.0(19) . .
O6A C5A C6A 107.0(19) . .
O5 C5A C6A 118(2) . .
O6B C5B O5 120(3) . .
O6B C5B C6B 109(3) . .
O5 C5B C6B 131(2) . .

loop_
_geom_bond_atom_site_label_1
_geom_bond_atom_site_label_2
_geom_bond_distance
_geom_bond_site_symmetry_2
C1 O2 1.24(2) 2_556
C1 O1 1.30(2) .
C1 C2 1.470(2) .
C3 O4 1.250(2) .
C3 O3 1.250(2) .
C3 C4 1.470(2) .
O1 Pb3 2.545(18) .
O1 Pb3 2.597(17) 2_556
O1 Pb1 2.616(17) .
O1 Pb4 2.659(18) 2_546
O1 Pb1 2.692(16) 2_556
O2 C1 1.24(2) 2_556
O2 Pb2 2.614(15) .
O3 Pb4 2.509(16) .
O3 Pb4 2.562(14) 2_556
O3 Pb2 2.593(15) .
O3 Pb2 2.626(14) 2_556
O3 Pb3 2.753(17) 2_566
O4 Pb1 2.682(13) 2_556
O1O Pb1 2.261(12) .
O1O Pb1 2.261(12) 2_556
O1O Pb2 2.292(12) 2_556
O1O Pb2 2.292(12) .
O1O Pb3 2.403(14) .
O1O Pb3 2.403(14) 2_556
O1O Pb4 2.438(15) 2_556
O1O Pb4 2.438(15) .
O5 C5A 1.230(2) .
O5 C5B 1.230(2) .
O5 Pb2 2.569(16) .
O5 Pb1 2.569(15) .
O5 Pb3 2.678(16) .
O5 Pb4 2.709(17) .
Pb1 O4 2.682(13) 2_556
Pb1 O1 2.692(16) 2_556
Pb1 Pb1 3.564(5) 2_556
Pb1 Pb2 3.686(4) 2_556
Pb3 O1 2.597(17) 2_556
Pb3 O3 2.753(17) 2_546
Pb3 Pb3 3.566(7) 2_556
Pb2 O3 2.626(14) 2_556
Pb2 Pb2 3.581(6) 2_556
Pb2 Pb1 3.686(4) 2_556
Pb4 O3 2.562(14) 2_556
Pb4 O1 2.659(18) 2_566
Pb4 Pb4 3.589(6) 2_556
O6A C5A 1.200(2) .
C5A C6A 1.470(2) .
O6B C5B 1.200(2) .
C5B C6B 1.495(18) .
